data_7028864
loop_
_publ_author_name
'Lu, Norman'
'Hight, Lauren M.'
'McMillin, David R.'
'Jhuo, Jyun-Wei'
'Chung, Wei-Cheng'
'Lin, Kwan-Yu'
'Wen, Yuh-Sheng'
'Liu, Ling-Kang'

_publ_section_title
;
 Structure and emission studies of dimorphic crystals of
 [PtBr2(5,5'-bis(CF3CH2OCH2)-2,2'-bpy)] (1).
;
_journal_issue 5
_journal_name_full 'Dalton transactions (Cambridge, England : 2003)'
_journal_page_first 2112
_journal_page_last 2119
_journal_paper_doi 10.1039/c3dt52713a
_journal_volume 43
_journal_year 2014
_chemical_formula_moiety 'C16 H14 Br2 F6 N2 O2 Pt'
_chemical_formula_sum 'C16 H14 Br2 F6 N2 O2 Pt'
_chemical_formula_weight 735.2
_chemical_name_systematic
;
 ?
;
_space_group_IT_number 2
_symmetry_cell_setting triclinic
_symmetry_space_group_name_Hall '-P 1'
_symmetry_space_group_name_H-M 'P -1'
_atom_sites_solution_hydrogens geom
_atom_sites_solution_primary direct
_atom_sites_solution_secondary difmap
_cell_angle_alpha 93.9450(10)
_cell_angle_beta 100.3450(10)
_cell_angle_gamma 107.1440(10)
_cell_formula_units_Z 2
_cell_length_a 7.5650(2)
_cell_length_b 9.2677(2)
_cell_length_c 15.0434(4)
_cell_measurement_reflns_used 9942
_cell_measurement_temperature 200.00(10)
_cell_measurement_theta_max 32.82
_cell_measurement_theta_min 2.32
_cell_volume 983.10(4)
_computing_cell_refinement 'Bruker APEX2'
_computing_data_collection 'Bruker APEX2'
_computing_data_reduction 'Bruker SAINT'
_computing_molecular_graphics 'Ortep-3 for Windows (Farrugia, 1997)'
_computing_publication_material 'WinGX publication routines (Farrugia, 1999)'
_computing_structure_refinement 'SHELXL-97 (Sheldrick, 1997)'
_computing_structure_solution 'SHELXS-97 (Sheldrick, 1997)'
_diffrn_ambient_temperature 200.00(10)
_diffrn_measured_fraction_theta_full 0.997
_diffrn_measured_fraction_theta_max 0.994
_diffrn_measurement_device_type 'CCD area detector'
_diffrn_measurement_method 'phi and omega scans'
_diffrn_radiation_monochromator graphite
_diffrn_radiation_type MoK\a
_diffrn_radiation_wavelength 0.71073
_diffrn_reflns_av_R_equivalents 0.0188
_diffrn_reflns_av_unetI/netI 0.0152
_diffrn_reflns_limit_h_max 8
_diffrn_reflns_limit_h_min -9
_diffrn_reflns_limit_k_max 11
_diffrn_reflns_limit_k_min -11
_diffrn_reflns_limit_l_max 19
_diffrn_reflns_limit_l_min -19
_diffrn_reflns_number 18274
_diffrn_reflns_theta_full 25
_diffrn_reflns_theta_max 27.1
_diffrn_reflns_theta_min 1.39
_exptl_absorpt_coefficient_mu 11.272
_exptl_absorpt_correction_T_max 0.9703
_exptl_absorpt_correction_T_min 0.701
_exptl_absorpt_correction_type multi-scan
_exptl_absorpt_process_details 'Bruker SADABS, 1996'
_exptl_crystal_colour yellow
_exptl_crystal_density_diffrn 2.484
_exptl_crystal_density_meas ?
_exptl_crystal_density_method 'not measured'
_exptl_crystal_description prism
_exptl_crystal_F_000 684
_exptl_crystal_size_max 0.26
_exptl_crystal_size_mid 0.22
_exptl_crystal_size_min 0.16
_refine_diff_density_max 0.574
_refine_diff_density_min -0.492
_refine_diff_density_rms 0.073
_refine_ls_extinction_method none
_refine_ls_goodness_of_fit_ref 1.083
_refine_ls_hydrogen_treatment constr
_refine_ls_matrix_type full
_refine_ls_number_parameters 262
_refine_ls_number_reflns 4305
_refine_ls_number_restraints 0
_refine_ls_restrained_S_all 1.083
_refine_ls_R_factor_all 0.0147
_refine_ls_R_factor_gt 0.0133
_refine_ls_shift/su_max 0.004
_refine_ls_shift/su_mean 0
_refine_ls_structure_factor_coef Fsqd
_refine_ls_weighting_details 'calc w=1/[\s^2^(Fo^2^)+(0.0125P)^2^+0.6782P] where P=(Fo^2^+2Fc^2^)/3'
_refine_ls_weighting_scheme calc
_refine_ls_wR_factor_gt 0.031
_refine_ls_wR_factor_ref 0.0314
_reflns_number_gt 4124
_reflns_number_total 4305
_reflns_threshold_expression >2sigma(I)
_cod_data_source_file c3dt52713a.txt
_cod_data_source_block i13721_200K_yellow_1y
_cod_depositor_comments
;
The following automatic conversions were performed:

'_symmetry_cell_setting' value 'Triclinic' changed to 'triclinic'
according to
/usr/data/users/saulius/automatic-downloads/current/RSC/lib/dictionaries/cif_core.dic
dictionary named 'cif_core.dic' version 2.4.2 from 2011-04-26.

Automatic conversion script
Id: cif_fix_values 2281 2013-09-26 08:29:07Z andrius 

The following automatic conversions were performed:

'_exptl_crystal_density_meas' value 'not measured' was changed to '?'
- the value is perceived as not measured.

Automatic conversion script
Id: cif_fix_values 3008 2015-01-20 13:52:24Z robertas 
;
_cod_original_sg_symbol_H-M P-1
_cod_database_code 7028864

loop_
_symmetry_equiv_pos_as_xyz
'x, y, z'
'-x, -y, -z'

loop_
_atom_site_label
_atom_site_type_symbol
_atom_site_fract_x
_atom_site_fract_y
_atom_site_fract_z
_atom_site_U_iso_or_equiv
_atom_site_adp_type
_atom_site_occupancy
_atom_site_symmetry_multiplicity
_atom_site_calc_flag
_atom_site_refinement_flags
Pt Pt 0.777527(11) 0.924286(9) 0.526402(6) 0.02135(3) Uani 1 1 d .
Br1 Br 0.87861(3) 0.77148(3) 0.637412(17) 0.03092(6) Uani 1 1 d .
Br2 Br 0.65923(4) 0.70030(3) 0.413810(17) 0.03212(6) Uani 1 1 d .
F1 F 1.6556(3) 1.4551(3) 0.95457(13) 0.0760(7) Uani 1 1 d .
F2 F 1.6240(3) 1.3177(2) 0.83035(14) 0.0637(5) Uani 1 1 d .
F3 F 1.6925(3) 1.5600(2) 0.83299(17) 0.0738(6) Uani 1 1 d .
F4 F 0.9729(3) 1.1060(3) 0.07406(15) 0.0732(6) Uani 1 1 d .
F5 F 0.8955(3) 1.3082(2) 0.09495(15) 0.0649(5) Uani 1 1 d .
F6 F 0.7271(3) 1.1327(3) -0.00959(12) 0.0722(6) Uani 1 1 d .
O1 O 1.2800(3) 1.2947(2) 0.86953(12) 0.0371(4) Uani 1 1 d .
O2 O 0.5701(3) 1.1515(2) 0.14364(12) 0.0383(4) Uani 1 1 d .
N1 N 0.8620(3) 1.1179(2) 0.61501(13) 0.0227(4) Uani 1 1 d .
N2 N 0.6938(3) 1.0639(2) 0.44199(13) 0.0230(4) Uani 1 1 d .
C1 C 0.8265(3) 1.2391(3) 0.57771(16) 0.0254(5) Uani 1 1 d .
C2 C 0.8739(4) 1.3783(3) 0.63057(19) 0.0339(6) Uani 1 1 d .
H2 H 0.8498 1.4625 0.604 0.041 Uiso 1 1 calc R
C3 C 0.9555(4) 1.3950(3) 0.72108(18) 0.0346(6) Uani 1 1 d .
H3 H 0.9871 1.4905 0.7575 0.042 Uiso 1 1 calc R
C4 C 0.9919(3) 1.2718(3) 0.75956(17) 0.0306(5) Uani 1 1 d .
C5 C 0.9419(3) 1.1358(3) 0.70301(16) 0.0267(5) Uani 1 1 d .
H5 H 0.966 1.0507 0.7283 0.032 Uiso 1 1 calc R
C6 C 0.7350(3) 1.2093(3) 0.48149(17) 0.0259(5) Uani 1 1 d .
C7 C 0.6876(4) 1.3186(3) 0.43240(18) 0.0314(5) Uani 1 1 d .
H7 H 0.7179 1.4202 0.4607 0.038 Uiso 1 1 calc R
C8 C 0.5970(4) 1.2789(3) 0.34310(18) 0.0340(6) Uani 1 1 d .
H8 H 0.5637 1.3531 0.3091 0.041 Uiso 1 1 calc R
C9 C 0.5534(3) 1.1310(3) 0.30200(17) 0.0309(5) Uani 1 1 d .
C10 C 0.6050(3) 1.0269(3) 0.35404(17) 0.0288(5) Uani 1 1 d .
H10 H 0.5764 0.9252 0.3264 0.035 Uiso 1 1 calc R
C11 C 1.0849(4) 1.2833(3) 0.85792(18) 0.0373(6) Uani 1 1 d .
H11A H 1.0732 1.3739 0.8922 0.045 Uiso 1 1 calc R
H11B H 1.0182 1.1923 0.8837 0.045 Uiso 1 1 calc R
C12 C 1.3859(4) 1.4291(3) 0.84147(18) 0.0363(6) Uani 1 1 d .
H12A H 1.3646 1.5186 0.8722 0.044 Uiso 1 1 calc R
H12B H 1.3466 1.4266 0.7748 0.044 Uiso 1 1 calc R
C13 C 1.5895(4) 1.4403(4) 0.8659(2) 0.0453(7) Uani 1 1 d .
C14 C 0.4527(4) 1.0854(3) 0.20420(18) 0.0391(6) Uani 1 1 d .
H14A H 0.412 0.9731 0.1903 0.047 Uiso 1 1 calc R
H14B H 0.338 1.1179 0.1943 0.047 Uiso 1 1 calc R
C15 C 0.7138(4) 1.0842(3) 0.14047(19) 0.0418(6) Uani 1 1 d .
H15A H 0.6574 0.9734 0.1203 0.05 Uiso 1 1 calc R
H15B H 0.7962 1.0994 0.2017 0.05 Uiso 1 1 calc R
C16 C 0.8256(4) 1.1580(3) 0.07501(19) 0.0423(6) Uani 1 1 d .

loop_
_atom_site_aniso_label
_atom_site_aniso_U_11
_atom_site_aniso_U_22
_atom_site_aniso_U_33
_atom_site_aniso_U_23
_atom_site_aniso_U_13
_atom_site_aniso_U_12
Pt 0.02399(5) 0.01636(5) 0.02715(5) 0.00421(3) 0.00953(3) 0.00872(3)
Br1 0.03731(13) 0.02299(12) 0.03669(13) 0.00905(10) 0.00784(10) 0.01459(10)
Br2 0.04124(13) 0.02087(11) 0.03471(13) -0.00100(9) 0.00830(10) 0.01121(10)
F1 0.0604(12) 0.1155(19) 0.0448(11) -0.0090(11) -0.0124(9) 0.0351(13)
F2 0.0620(12) 0.0722(14) 0.0719(13) 0.0064(11) 0.0271(10) 0.0363(11)
F3 0.0424(10) 0.0679(14) 0.1053(18) 0.0204(12) 0.0188(11) 0.0045(10)
F4 0.0687(13) 0.0882(16) 0.0806(15) 0.0062(12) 0.0371(11) 0.0399(12)
F5 0.0532(11) 0.0459(11) 0.0856(15) -0.0056(10) 0.0215(10) -0.0006(9)
F6 0.0789(14) 0.0953(16) 0.0265(9) 0.0007(9) 0.0085(9) 0.0067(12)
O1 0.0407(10) 0.0363(10) 0.0340(10) 0.0077(8) 0.0076(8) 0.0109(8)
O2 0.0435(10) 0.0471(11) 0.0333(10) 0.0163(8) 0.0120(8) 0.0229(9)
N1 0.0236(9) 0.0197(9) 0.0286(10) 0.0061(7) 0.0109(8) 0.0088(7)
N2 0.0251(9) 0.0177(9) 0.0292(10) 0.0046(7) 0.0108(8) 0.0081(7)
C1 0.0256(11) 0.0188(11) 0.0352(13) 0.0033(9) 0.0115(9) 0.0089(9)
C2 0.0405(14) 0.0210(12) 0.0443(15) 0.0018(10) 0.0110(12) 0.0149(11)
C3 0.0367(13) 0.0262(13) 0.0408(15) -0.0057(11) 0.0095(11) 0.0109(11)
C4 0.0293(12) 0.0307(13) 0.0323(13) 0.0004(10) 0.0123(10) 0.0073(10)
C5 0.0296(11) 0.0233(12) 0.0294(12) 0.0050(9) 0.0102(10) 0.0088(9)
C6 0.0264(11) 0.0205(11) 0.0362(13) 0.0066(9) 0.0128(10) 0.0110(9)
C7 0.0388(13) 0.0241(12) 0.0399(14) 0.0114(10) 0.0150(11) 0.0171(10)
C8 0.0383(14) 0.0336(14) 0.0403(15) 0.0180(11) 0.0144(11) 0.0202(11)
C9 0.0280(12) 0.0377(14) 0.0317(13) 0.0126(11) 0.0106(10) 0.0129(10)
C10 0.0311(12) 0.0257(12) 0.0322(13) 0.0052(10) 0.0104(10) 0.0102(10)
C11 0.0419(15) 0.0366(14) 0.0320(14) 0.0006(11) 0.0145(11) 0.0072(12)
C12 0.0392(14) 0.0339(14) 0.0339(14) 0.0048(11) 0.0063(11) 0.0095(11)
C13 0.0434(16) 0.0521(18) 0.0392(16) 0.0034(13) 0.0074(13) 0.0147(14)
C14 0.0357(14) 0.0481(17) 0.0357(15) 0.0147(12) 0.0068(11) 0.0149(12)
C15 0.0502(16) 0.0478(17) 0.0364(15) 0.0094(12) 0.0120(12) 0.0263(14)
C16 0.0441(15) 0.0452(17) 0.0341(15) -0.0061(12) 0.0074(12) 0.0114(13)

loop_
_atom_type_symbol
_atom_type_description
_atom_type_scat_dispersion_real
_atom_type_scat_dispersion_imag
_atom_type_scat_source
Pt Pt -1.7033 8.3905 'International Tables Vol C Tables 4.2.6.8 and 6.1.1.4'
Br Br -0.2901 2.4595 'International Tables Vol C Tables 4.2.6.8 and 6.1.1.4'
F F 0.0171 0.0103 'International Tables Vol C Tables 4.2.6.8 and 6.1.1.4'
O O 0.0106 0.006 'International Tables Vol C Tables 4.2.6.8 and 6.1.1.4'
N N 0.0061 0.0033 'International Tables Vol C Tables 4.2.6.8 and 6.1.1.4'
C C 0.0033 0.0016 'International Tables Vol C Tables 4.2.6.8 and 6.1.1.4'
H H 0 0 'International Tables Vol C Tables 4.2.6.8 and 6.1.1.4'

loop_
_geom_angle_atom_site_label_1
_geom_angle_atom_site_label_2
_geom_angle_atom_site_label_3
_geom_angle
N1 Pt N2 80.86(8)
N1 Pt Br2 175.65(5)
N2 Pt Br2 95.16(5)
N1 Pt Br1 94.86(5)
N2 Pt Br1 175.49(5)
Br2 Pt Br1 89.067(9)
C12 O1 C11 111.9(2)
C15 O2 C14 111.6(2)
C5 N1 C1 118.9(2)
C5 N1 Pt 127.06(15)
C1 N1 Pt 113.99(15)
C10 N2 C6 118.7(2)
C10 N2 Pt 127.05(15)
C6 N2 Pt 114.20(15)
N1 C1 C2 120.4(2)
N1 C1 C6 115.52(19)
C2 C1 C6 124.1(2)
C3 C2 C1 120.1(2)
C3 C2 H2 120
C1 C2 H2 120
C2 C3 C4 119.8(2)
C2 C3 H3 120.1
C4 C3 H3 120.1
C5 C4 C3 117.3(2)
C5 C4 C11 120.1(2)
C3 C4 C11 122.5(2)
N1 C5 C4 123.5(2)
N1 C5 H5 118.3
C4 C5 H5 118.3
N2 C6 C7 121.1(2)
N2 C6 C1 115.40(19)
C7 C6 C1 123.5(2)
C8 C7 C6 119.4(2)
C8 C7 H7 120.3
C6 C7 H7 120.3
C7 C8 C9 120.2(2)
C7 C8 H8 119.9
C9 C8 H8 119.9
C10 C9 C8 117.9(2)
C10 C9 C14 121.2(2)
C8 C9 C14 120.8(2)
N2 C10 C9 122.7(2)
N2 C10 H10 118.7
C9 C10 H10 118.7
O1 C11 C4 112.3(2)
O1 C11 H11A 109.1
C4 C11 H11A 109.1
O1 C11 H11B 109.1
C4 C11 H11B 109.1
H11A C11 H11B 107.9
O1 C12 C13 108.2(2)
O1 C12 H12A 110.1
C13 C12 H12A 110.1
O1 C12 H12B 110.1
C13 C12 H12B 110.1
H12A C12 H12B 108.4
F1 C13 F2 106.0(3)
F1 C13 F3 108.3(3)
F2 C13 F3 106.8(2)
F1 C13 C12 113.4(2)
F2 C13 C12 112.4(3)
F3 C13 C12 109.6(3)
O2 C14 C9 111.9(2)
O2 C14 H14A 109.2
C9 C14 H14A 109.2
O2 C14 H14B 109.2
C9 C14 H14B 109.2
H14A C14 H14B 107.9
O2 C15 C16 107.7(2)
O2 C15 H15A 110.2
C16 C15 H15A 110.2
O2 C15 H15B 110.2
C16 C15 H15B 110.2
H15A C15 H15B 108.5
F6 C16 F5 105.6(3)
F6 C16 F4 107.0(2)
F5 C16 F4 106.8(2)
F6 C16 C15 113.3(3)
F5 C16 C15 113.3(2)
F4 C16 C15 110.3(3)

loop_
_geom_bond_atom_site_label_1
_geom_bond_atom_site_label_2
_geom_bond_distance
Pt N1 2.0237(19)
Pt N2 2.0267(18)
Pt Br2 2.4198(3)
Pt Br1 2.4257(2)
F1 C13 1.320(3)
F2 C13 1.337(4)
F3 C13 1.337(4)
F4 C16 1.340(3)
F5 C16 1.326(3)
F6 C16 1.321(3)
O1 C12 1.407(3)
O1 C11 1.426(3)
O2 C15 1.409(3)
O2 C14 1.429(3)
N1 C5 1.330(3)
N1 C1 1.364(3)
N2 C10 1.342(3)
N2 C6 1.357(3)
C1 C2 1.381(3)
C1 C6 1.457(3)
C2 C3 1.368(4)
C2 H2 0.95
C3 C4 1.390(4)
C3 H3 0.95
C4 C5 1.383(3)
C4 C11 1.502(4)
C5 H5 0.95
C6 C7 1.387(3)
C7 C8 1.365(4)
C7 H7 0.95
C8 C9 1.384(4)
C8 H8 0.95
C9 C10 1.382(3)
C9 C14 1.499(4)
C10 H10 0.95
C11 H11A 0.99
C11 H11B 0.99
C12 C13 1.488(4)
C12 H12A 0.99
C12 H12B 0.99
C14 H14A 0.99
C14 H14B 0.99
C15 C16 1.485(4)
C15 H15A 0.99
C15 H15B 0.99

loop_
_geom_torsion_atom_site_label_1
_geom_torsion_atom_site_label_2
_geom_torsion_atom_site_label_3
_geom_torsion_atom_site_label_4
_geom_torsion
N2 Pt N1 C5 177.85(19)
Br2 Pt N1 C5 153.7(6)
Br1 Pt N1 C5 -0.71(18)
N2 Pt N1 C1 -0.67(15)
Br2 Pt N1 C1 -24.8(8)
Br1 Pt N1 C1 -179.23(14)
N1 Pt N2 C10 -178.73(19)
Br2 Pt N2 C10 -0.51(18)
Br1 Pt N2 C10 -160.1(5)
N1 Pt N2 C6 1.33(15)
Br2 Pt N2 C6 179.55(14)
Br1 Pt N2 C6 19.9(7)
C5 N1 C1 C2 0.3(3)
Pt N1 C1 C2 178.98(18)
C5 N1 C1 C6 -178.70(19)
Pt N1 C1 C6 0.0(2)
N1 C1 C2 C3 -0.6(4)
C6 C1 C2 C3 178.4(2)
C1 C2 C3 C4 0.5(4)
C2 C3 C4 C5 -0.2(4)
C2 C3 C4 C11 178.6(2)
C1 N1 C5 C4 -0.1(3)
Pt N1 C5 C4 -178.51(17)
C3 C4 C5 N1 0.0(3)
C11 C4 C5 N1 -178.9(2)
C10 N2 C6 C7 -0.3(3)
Pt N2 C6 C7 179.65(18)
C10 N2 C6 C1 178.32(19)
Pt N2 C6 C1 -1.7(2)
N1 C1 C6 N2 1.2(3)
C2 C1 C6 N2 -177.8(2)
N1 C1 C6 C7 179.8(2)
C2 C1 C6 C7 0.8(4)
N2 C6 C7 C8 0.4(4)
C1 C6 C7 C8 -178.1(2)
C6 C7 C8 C9 -0.2(4)
C7 C8 C9 C10 -0.2(4)
C7 C8 C9 C14 179.5(2)
C6 N2 C10 C9 -0.1(3)
Pt N2 C10 C9 179.96(17)
C8 C9 C10 N2 0.3(4)
C14 C9 C10 N2 -179.4(2)
C12 O1 C11 C4 64.0(3)
C5 C4 C11 O1 77.0(3)
C3 C4 C11 O1 -101.9(3)
C11 O1 C12 C13 173.5(2)
O1 C12 C13 F1 -64.3(3)
O1 C12 C13 F2 56.0(3)
O1 C12 C13 F3 174.6(2)
C15 O2 C14 C9 71.7(3)
C10 C9 C14 O2 -110.5(3)
C8 C9 C14 O2 69.8(3)
C14 O2 C15 C16 179.0(2)
O2 C15 C16 F6 -64.5(3)
O2 C15 C16 F5 55.9(3)
O2 C15 C16 F4 175.6(2)
